data_1505656
loop_
_publ_author_name
'Okamoto, Iwao'
'Yamasaki, Ryu'
'Sawamura, Mika'
'Kato, Takako'
'Nagayama, Naomi'
'Takeya, Tetsuya'
'Tamura, Osamu'
'Masu, Hyuma'
'Azumaya, Isao'
'Yamaguchi, Kentaro'
'Kagechika, Hiroyuki'
'Tanatani, Aya'

_publ_section_title
;
 Redox-induced conformational alteration of n,n-diarylamides.
;
_journal_issue 26
_journal_name_full 'Organic letters'
_journal_page_first 5545
_journal_page_last 5547
_journal_paper_doi 10.1021/ol702504x
_journal_volume 9
_journal_year 2007
_chemical_formula_moiety 'C14 H11 N O3 '
_chemical_formula_sum 'C14 H11 N O3'
_chemical_formula_weight 241.25
_space_group_IT_number 19
_symmetry_cell_setting orthorhombic
_symmetry_Int_Tables_number 19
_symmetry_space_group_name_Hall 'P 2ac 2ab'
_symmetry_space_group_name_H-M 'P 21 21 21'
_cell_angle_alpha 90.0000
_cell_angle_beta 90.0000
_cell_angle_gamma 90.0000
_cell_formula_units_Z 4
_cell_length_a 11.58(1)
_cell_length_b 15.72(3)
_cell_length_c 6.701(7)
_cell_measurement_temperature 298.1
_cell_volume 1220(3)
_computing_cell_refinement PROCESS
_computing_data_collection PROCESS
_computing_data_reduction CrystalStructure
_computing_publication_material 'CrystalStructure 3.8.0'
_computing_structure_refinement CRYSTALS
_computing_structure_solution SIR2004
_diffrn_detector_area_resol_mean 10.00
_diffrn_measured_fraction_theta_full 0.846
_diffrn_measured_fraction_theta_max 0.846
_diffrn_measurement_device_type 'Rigaku RAXIS-II Imaging Plate'
_diffrn_measurement_method \w
_diffrn_radiation_type 'Mo K\a'
_diffrn_radiation_wavelength 0.71070
_diffrn_reflns_limit_h_max 13
_diffrn_reflns_limit_h_min 0
_diffrn_reflns_limit_k_max 18
_diffrn_reflns_limit_k_min -18
_diffrn_reflns_limit_l_max 4
_diffrn_reflns_limit_l_min -7
_diffrn_reflns_number 1064
_diffrn_reflns_theta_full 24.97
_diffrn_reflns_theta_max 24.97
_exptl_absorpt_coefficient_mu 0.093
_exptl_absorpt_correction_type none
_exptl_crystal_colour orange
_exptl_crystal_density_diffrn 1.314
_exptl_crystal_density_method 'not measured'
_exptl_crystal_description prisms
_exptl_crystal_F_000 504.00
_exptl_crystal_size_max 0.40
_exptl_crystal_size_mid 0.20
_exptl_crystal_size_min 0.20
_refine_diff_density_max 0.32
_refine_diff_density_min -0.22
_refine_ls_extinction_coef 526(101)
_refine_ls_extinction_method 'Larson (1970) Crystallographic Computing eq. 22'
_refine_ls_goodness_of_fit_ref 0.999
_refine_ls_hydrogen_treatment refall
_refine_ls_number_parameters 175
_refine_ls_number_reflns 1064
_refine_ls_R_factor_gt 0.0589
_refine_ls_shift/su_max 0.0000
_refine_ls_structure_factor_coef Fsqd
_refine_ls_weighting_details 'w = 1/[0.0033Fo^2^ + 1.0000\s(Fo^2^)]/(4Fo^2^)'
_refine_ls_weighting_scheme calc
_refine_ls_wR_factor_ref 0.1601
_reflns_number_gt 952
_reflns_number_total 1064
_reflns_threshold_expression F^2^>2.0\s(F^2^)
_cod_data_source_file ol702504x3.cif
_cod_data_source_block compound3(03073yms)
_cod_original_formula_sum 'C14 H11 N O3 '
_cod_database_code 1505656

loop_
_symmetry_equiv_pos_site_id
_symmetry_equiv_pos_as_xyz
1 +X,+Y,+Z
2 1/2+X,1/2-Y,-Z
3 -X,1/2+Y,1/2-Z
4 1/2-X,-Y,1/2+Z

loop_
_atom_site_label
_atom_site_type_symbol
_atom_site_fract_x
_atom_site_fract_y
_atom_site_fract_z
_atom_site_U_iso_or_equiv
_atom_site_adp_type
_atom_site_occupancy
_atom_site_symmetry_multiplicity
_atom_site_calc_flag
_atom_site_refinement_flags
O(1) O 0.3311(3) -0.0300(2) 0.5690(5) 0.0820(11) Uani 1.00 1 d .
O(2) O 0.5577(3) 0.0157(2) 0.3864(4) 0.0837(12) Uani 1.00 1 d .
O(3) O 0.7085(3) -0.1423(2) 1.0319(5) 0.0931(13) Uani 1.00 1 d .
N(1) N 0.4481(2) 0.0566(2) 0.7425(5) 0.0536(9) Uani 1.00 1 d .
C(1) C 0.3465(4) 0.0401(3) 0.6420(6) 0.0609(13) Uani 1.00 1 d .
C(2) C 0.2601(4) 0.1096(3) 0.6236(7) 0.0788(17) Uani 1.00 1 d .
C(3) C 0.5369(3) -0.0065(2) 0.7329(5) 0.0494(11) Uani 1.00 1 d .
C(4) C 0.5881(4) -0.0239(2) 0.5323(6) 0.0574(12) Uani 1.00 1 d .
C(5) C 0.6800(4) -0.0885(3) 0.5222(6) 0.0618(14) Uani 1.00 1 d .
C(6) C 0.7225(4) -0.1240(3) 0.6859(6) 0.0638(14) Uani 1.00 1 d .
C(7) C 0.6743(4) -0.1051(3) 0.8832(6) 0.0611(13) Uani 1.00 1 d .
C(8) C 0.5809(4) -0.0417(3) 0.8951(6) 0.0619(13) Uani 1.00 1 d .
C(9) C 0.4704(3) 0.1326(2) 0.8558(6) 0.0493(11) Uani 1.00 1 d .
C(10) C 0.4187(4) 0.1443(3) 1.0399(7) 0.0668(14) Uani 1.00 1 d .
C(11) C 0.4442(5) 0.2163(3) 1.1503(8) 0.0848(19) Uani 1.00 1 d .
C(12) C 0.5225(5) 0.2748(3) 1.0771(11) 0.085(2) Uani 1.00 1 d .
C(13) C 0.5728(5) 0.2627(3) 0.8956(12) 0.0835(19) Uani 1.00 1 d .
C(14) C 0.5471(4) 0.1925(3) 0.7825(8) 0.0693(15) Uani 1.00 1 d .
H(1) H 0.2740 0.1415 0.5057 0.095 Uiso 1.00 1 c R
H(2) H 0.2658 0.1459 0.7365 0.095 Uiso 1.00 1 c R
H(3) H 0.1848 0.0856 0.6181 0.095 Uiso 1.00 1 c R
H(4) H 0.7094 -0.1054 0.3959 0.074 Uiso 1.00 1 c R
H(5) H 0.7856 -0.1623 0.6741 0.077 Uiso 1.00 1 c R
H(6) H 0.5507 -0.0263 1.0219 0.074 Uiso 1.00 1 c R
H(7) H 0.3664 0.1025 1.0881 0.080 Uiso 1.00 1 c R
H(8) H 0.4087 0.2240 1.2768 0.102 Uiso 1.00 1 c R
H(9) H 0.5404 0.3233 1.1555 0.102 Uiso 1.00 1 c R
H(10) H 0.6251 0.3050 0.8505 0.100 Uiso 1.00 1 c R
H(11) H 0.5825 0.1850 0.6559 0.083 Uiso 1.00 1 c R

loop_
_atom_site_aniso_label
_atom_site_aniso_U_11
_atom_site_aniso_U_22
_atom_site_aniso_U_33
_atom_site_aniso_U_12
_atom_site_aniso_U_13
_atom_site_aniso_U_23
O(1) 0.085(2) 0.060(2) 0.101(2) -0.002(2) -0.021(2) -0.023(2)
O(2) 0.111(3) 0.084(2) 0.0563(17) 0.022(2) 0.0065(19) 0.0115(19)
O(3) 0.110(3) 0.101(3) 0.0690(19) 0.044(2) -0.007(2) 0.009(2)
N(1) 0.050(2) 0.0448(19) 0.0655(19) 0.0055(16) -0.0063(17) -0.0122(17)
C(1) 0.069(3) 0.050(2) 0.064(2) -0.001(2) -0.007(2) -0.008(2)
C(2) 0.082(3) 0.069(3) 0.086(3) 0.017(3) -0.010(2) -0.004(3)
C(3) 0.054(2) 0.043(2) 0.051(2) 0.001(2) -0.0041(19) -0.0052(17)
C(4) 0.076(3) 0.046(2) 0.051(2) -0.001(2) 0.002(2) -0.007(2)
C(5) 0.070(3) 0.065(3) 0.051(2) 0.006(2) 0.010(2) -0.013(2)
C(6) 0.060(2) 0.057(3) 0.074(2) 0.012(2) 0.003(2) -0.009(2)
C(7) 0.072(3) 0.052(2) 0.059(2) 0.015(2) -0.000(2) 0.002(2)
C(8) 0.066(2) 0.063(2) 0.057(2) 0.013(2) 0.004(2) -0.005(2)
C(9) 0.051(2) 0.037(2) 0.060(2) 0.002(2) -0.0005(19) -0.0054(19)
C(10) 0.078(3) 0.053(2) 0.069(2) -0.002(2) 0.015(2) -0.005(2)
C(11) 0.101(4) 0.071(3) 0.083(3) 0.016(3) -0.003(3) -0.032(3)
C(12) 0.074(3) 0.048(2) 0.133(5) 0.014(2) -0.039(4) -0.026(3)
C(13) 0.072(3) 0.041(2) 0.137(5) -0.003(2) -0.008(4) 0.005(3)
C(14) 0.069(3) 0.051(2) 0.088(3) 0.000(2) 0.006(3) 0.007(2)

loop_
_atom_type_symbol
_atom_type_description
_atom_type_scat_dispersion_real
_atom_type_scat_dispersion_imag
_atom_type_scat_source
C C 0.003 0.002
;
International Tables for Crystallography
(1992, Vol. C, Tables 4.2.6.8 and 6.1.1.4)
;
H H 0.000 0.000
;
International Tables for Crystallography
(1992, Vol. C, Table 6.1.1.4)
;
N N 0.006 0.003
;
International Tables for Crystallography
(1992, Vol. C, Tables 4.2.6.8 and 6.1.1.4)
;
O O 0.011 0.006
;
International Tables for Crystallography
(1992, Vol. C, Tables 4.2.6.8 and 6.1.1.4)
;

loop_
_geom_angle_atom_site_label_1
_geom_angle_atom_site_label_2
_geom_angle_atom_site_label_3
_geom_angle
_geom_angle_publ_flag
C(1) N(1) C(3) 117.4(3) yes
C(1) N(1) C(9) 124.5(3) yes
C(3) N(1) C(9) 118.1(3) yes
O(1) C(1) N(1) 119.4(4) yes
O(1) C(1) C(2) 122.2(4) yes
N(1) C(1) C(2) 118.4(4) yes
N(1) C(3) C(4) 116.9(3) yes
N(1) C(3) C(8) 122.1(3) yes
C(4) C(3) C(8) 120.6(4) yes
O(2) C(4) C(3) 121.1(4) yes
O(2) C(4) C(5) 121.8(4) yes
C(3) C(4) C(5) 117.0(3) yes
C(4) C(5) C(6) 121.4(4) yes
C(5) C(6) C(7) 121.3(4) yes
O(3) C(7) C(6) 121.0(4) yes
O(3) C(7) C(8) 121.2(4) yes
C(6) C(7) C(8) 117.8(4) yes
C(3) C(8) C(7) 121.5(4) yes
N(1) C(9) C(10) 120.3(3) yes
N(1) C(9) C(14) 119.5(3) yes
C(10) C(9) C(14) 120.2(4) yes
C(9) C(10) C(11) 119.6(4) yes
C(10) C(11) C(12) 119.7(5) yes
C(11) C(12) C(13) 120.3(5) yes
C(12) C(13) C(14) 120.8(5) yes
C(9) C(14) C(13) 119.4(5) yes
C(1) C(2) H(1) 110.0 no
C(1) C(2) H(2) 109.2 no
C(1) C(2) H(3) 109.2 no
H(1) C(2) H(2) 109.5 no
H(1) C(2) H(3) 109.5 no
H(2) C(2) H(3) 109.5 no
C(4) C(5) H(4) 119.5 no
C(6) C(5) H(4) 119.1 no
C(5) C(6) H(5) 118.9 no
C(7) C(6) H(5) 119.8 no
C(3) C(8) H(6) 119.1 no
C(7) C(8) H(6) 119.4 no
C(9) C(10) H(7) 119.1 no
C(11) C(10) H(7) 121.3 no
C(10) C(11) H(8) 119.3 no
C(12) C(11) H(8) 121.1 no
C(11) C(12) H(9) 118.8 no
C(13) C(12) H(9) 120.9 no
C(12) C(13) H(10) 117.3 no
C(14) C(13) H(10) 121.8 no
C(9) C(14) H(11) 120.6 no
C(13) C(14) H(11) 120.0 no

loop_
_geom_bond_atom_site_label_1
_geom_bond_atom_site_label_2
_geom_bond_distance
_geom_bond_publ_flag
O(1) C(1) 1.219(5) yes
O(2) C(4) 1.211(5) yes
O(3) C(7) 1.222(5) yes
N(1) C(1) 1.380(5) yes
N(1) C(3) 1.430(5) yes
N(1) C(9) 1.438(5) yes
C(1) C(2) 1.487(7) yes
C(3) C(4) 1.495(5) yes
C(3) C(8) 1.322(6) yes
C(4) C(5) 1.471(7) yes
C(5) C(6) 1.326(6) yes
C(6) C(7) 1.465(6) yes
C(7) C(8) 1.472(7) yes
C(9) C(10) 1.384(6) yes
C(9) C(14) 1.385(6) yes
C(10) C(11) 1.384(7) yes
C(11) C(12) 1.381(8) yes
C(12) C(13) 1.362(10) yes
C(13) C(14) 1.371(8) yes
C(2) H(1) 0.950 no
C(2) H(2) 0.950 no
C(2) H(3) 0.950 no
C(5) H(4) 0.950 no
C(6) H(5) 0.950 no
C(8) H(6) 0.950 no
C(10) H(7) 0.950 no
C(11) H(8) 0.950 no
C(12) H(9) 0.950 no
C(13) H(10) 0.950 no
C(14) H(11) 0.950 no

loop_
_geom_contact_atom_site_label_1
_geom_contact_atom_site_label_2
_geom_contact_distance
_geom_contact_site_symmetry_2
O(1) O(2) 2.982(5) .
O(1) N(1) 2.245(5) .
O(1) C(1) 3.527(6) 4_554
O(1) C(2) 2.373(6) .
O(1) C(2) 3.405(6) 4_554
O(1) C(3) 2.648(5) .
O(1) C(4) 2.987(6) .
O(1) C(9) 3.581(5) .
O(1) C(10) 3.410(6) 4_554
O(1) C(13) 3.452(6) 3_646
O(2) O(1) 2.982(5) .
O(2) O(3) 3.499(5) 4_654
O(2) N(1) 2.778(4) .
O(2) C(1) 3.010(6) .
O(2) C(3) 2.360(5) .
O(2) C(5) 2.348(6) .
O(2) C(6) 3.534(6) .
O(2) C(6) 3.344(6) 4_654
O(2) C(7) 3.406(6) 4_654
O(2) C(8) 3.424(5) 1_554
O(2) C(8) 3.536(5) .
O(2) C(10) 3.475(6) 1_554
O(3) O(2) 3.499(5) 4_655
O(3) C(3) 3.539(5) .
O(3) C(4) 3.518(6) 4_655
O(3) C(5) 3.535(5) .
O(3) C(5) 3.408(5) 1_556
O(3) C(6) 2.342(5) .
O(3) C(8) 2.351(6) .
O(3) C(11) 3.550(7) 3_647
O(3) C(14) 3.383(6) 4_655
N(1) O(1) 2.245(5) .
N(1) O(2) 2.778(4) .
N(1) C(2) 2.463(6) .
N(1) C(4) 2.493(5) .
N(1) C(8) 2.408(6) .
N(1) C(10) 2.447(5) .
N(1) C(14) 2.439(5) .
C(1) O(1) 3.527(6) 4_555
C(1) O(2) 3.010(6) .
C(1) C(3) 2.401(6) .
C(1) C(4) 3.062(7) .
C(1) C(8) 3.448(6) .
C(1) C(9) 2.494(6) .
C(1) C(10) 3.239(6) .
C(1) C(14) 3.467(6) .
C(2) O(1) 2.373(6) .
C(2) O(1) 3.405(6) 4_555
C(2) N(1) 2.463(6) .
C(2) C(9) 2.911(7) .
C(2) C(10) 3.384(7) .
C(3) O(1) 2.648(5) .
C(3) O(2) 2.360(5) .
C(3) O(3) 3.539(5) .
C(3) C(1) 2.401(6) .
C(3) C(5) 2.530(6) .
C(3) C(6) 2.851(6) .
C(3) C(7) 2.439(6) .
C(3) C(9) 2.460(5) .
C(3) C(10) 3.425(6) .
C(3) C(14) 3.149(6) .
C(4) O(1) 2.987(6) .
C(4) O(3) 3.518(6) 4_654
C(4) N(1) 2.493(5) .
C(4) C(1) 3.062(7) .
C(4) C(6) 2.440(7) .
C(4) C(7) 2.856(6) .
C(4) C(7) 3.560(7) 4_654
C(4) C(8) 2.449(6) .
C(4) C(9) 3.552(6) .
C(4) C(12) 3.492(7) 3_646
C(5) O(2) 2.348(6) .
C(5) O(3) 3.408(5) 1_554
C(5) O(3) 3.535(5) .
C(5) C(3) 2.530(6) .
C(5) C(7) 2.434(6) .
C(5) C(8) 2.846(6) .
C(5) C(8) 3.547(7) 4_654
C(5) C(11) 3.582(7) 3_646
C(5) C(12) 3.249(7) 3_646
C(6) O(2) 3.534(6) .
C(6) O(2) 3.344(6) 4_655
C(6) O(3) 2.342(5) .
C(6) C(3) 2.851(6) .
C(6) C(4) 2.440(7) .
C(6) C(8) 2.515(7) .
C(7) O(2) 3.406(6) 4_655
C(7) C(3) 2.439(6) .
C(7) C(4) 2.856(6) .
C(7) C(4) 3.560(7) 4_655
C(7) C(5) 2.434(6) .
C(8) O(2) 3.536(5) .
C(8) O(2) 3.424(5) 1_556
C(8) O(3) 2.351(6) .
C(8) N(1) 2.408(6) .
C(8) C(1) 3.448(6) .
C(8) C(4) 2.449(6) .
C(8) C(5) 2.846(6) .
C(8) C(5) 3.547(7) 4_655
C(8) C(6) 2.515(7) .
C(8) C(9) 3.036(6) .
C(9) O(1) 3.581(5) .
C(9) C(1) 2.494(6) .
C(9) C(2) 2.911(7) .
C(9) C(3) 2.460(5) .
C(9) C(4) 3.552(6) .
C(9) C(8) 3.036(6) .
C(9) C(11) 2.391(7) .
C(9) C(12) 2.750(7) .
C(9) C(13) 2.380(6) .
C(10) O(1) 3.410(6) 4_555
C(10) O(2) 3.475(6) 1_556
C(10) N(1) 2.447(5) .
C(10) C(1) 3.239(6) .
C(10) C(2) 3.384(7) .
C(10) C(3) 3.425(6) .
C(10) C(12) 2.390(7) .
C(10) C(13) 2.754(7) .
C(10) C(14) 2.399(7) .
C(11) O(3) 3.550(7) 3_657
C(11) C(5) 3.582(7) 3_656
C(11) C(9) 2.391(7) .
C(11) C(13) 2.379(9) .
C(11) C(14) 2.762(8) .
C(12) C(4) 3.492(7) 3_656
C(12) C(5) 3.249(7) 3_656
C(12) C(9) 2.750(7) .
C(12) C(10) 2.390(7) .
C(12) C(14) 2.377(8) .
C(13) O(1) 3.452(6) 3_656
C(13) C(9) 2.380(6) .
C(13) C(10) 2.754(7) .
C(13) C(11) 2.379(9) .
C(14) O(3) 3.383(6) 4_654
C(14) N(1) 2.439(5) .
C(14) C(1) 3.467(6) .
C(14) C(3) 3.149(6) .
C(14) C(10) 2.399(7) .
C(14) C(11) 2.762(8) .
C(14) C(12) 2.377(8) .
O(1) H(1) 2.810 .
O(1) H(2) 3.080 .
O(1) H(2) 3.090 4_554
O(1) H(3) 2.507 .
O(1) H(3) 3.151 4_554
O(1) H(7) 2.558 4_554
O(1) H(9) 3.130 3_646
O(1) H(10) 2.697 3_646
O(2) H(4) 2.590 .
O(2) H(5) 3.261 4_654
O(2) H(6) 2.531 1_554
O(2) H(7) 3.282 1_554
O(2) H(9) 3.243 3_646
O(2) H(11) 3.230 .
O(3) H(1) 3.414 3_646
O(3) H(4) 2.507 1_556
O(3) H(5) 2.578 .
O(3) H(6) 2.583 .
O(3) H(8) 2.811 3_647
O(3) H(11) 2.644 4_655
N(1) H(1) 2.892 .
N(1) H(2) 2.536 .
N(1) H(3) 3.193 .
N(1) H(6) 2.572 .
N(1) H(7) 2.604 .
N(1) H(11) 2.613 .
C(1) H(1) 2.021 .
C(1) H(2) 2.011 .
C(1) H(3) 2.010 .
C(1) H(7) 3.155 .
C(1) H(7) 3.351 4_554
C(1) H(11) 3.558 .
C(2) H(7) 3.349 .
C(2) H(8) 3.405 1_554
C(2) H(9) 3.125 2_457
C(3) H(4) 3.392 .
C(3) H(4) 3.594 4_655
C(3) H(6) 1.968 .
C(3) H(7) 3.536 .
C(3) H(10) 3.551 3_646
C(3) H(11) 3.100 .
C(4) H(4) 2.108 .
C(4) H(5) 3.296 .
C(4) H(6) 3.448 1_554
C(4) H(6) 3.310 .
C(4) H(9) 3.093 3_646
C(4) H(11) 3.389 .
C(5) H(5) 1.970 .
C(5) H(9) 3.138 3_646
C(6) H(4) 1.971 .
C(6) H(6) 3.374 .
C(7) H(4) 3.291 .
C(7) H(4) 3.460 1_556
C(7) H(4) 3.574 4_655
C(7) H(5) 2.105 .
C(7) H(6) 2.108 .
C(7) H(11) 3.584 4_655
C(8) H(3) 3.488 4_555
C(8) H(4) 3.354 4_655
C(8) H(5) 3.377 .
C(9) H(1) 3.269 .
C(9) H(2) 2.508 .
C(9) H(5) 3.571 4_655
C(9) H(6) 2.888 .
C(9) H(7) 2.024 .
C(9) H(8) 3.246 .
C(9) H(10) 3.251 .
C(9) H(11) 2.039 .
C(10) H(1) 3.542 1_556
C(10) H(2) 2.696 .
C(10) H(5) 3.551 4_655
C(10) H(6) 3.089 .
C(10) H(8) 2.026 .
C(10) H(9) 3.242 .
C(10) H(10) 3.567 2_457
C(10) H(11) 3.260 .
C(11) H(1) 3.307 1_556
C(11) H(4) 3.335 3_656
C(11) H(5) 3.244 4_655
C(11) H(7) 2.046 .
C(11) H(9) 2.018 .
C(11) H(10) 3.220 .
C(12) H(2) 3.324 2_557
C(12) H(3) 3.539 2_557
C(12) H(4) 3.284 3_656
C(12) H(5) 2.913 4_655
C(12) H(7) 3.257 .
C(12) H(8) 2.040 .
C(12) H(10) 1.986 .
C(12) H(11) 3.231 .
C(13) H(4) 3.532 4_655
C(13) H(5) 2.943 4_655
C(13) H(8) 3.241 .
C(13) H(9) 2.021 .
C(13) H(11) 2.022 .
C(14) H(2) 3.352 .
C(14) H(4) 3.225 4_655
C(14) H(5) 3.296 4_655
C(14) H(7) 3.251 .
C(14) H(9) 3.238 .
C(14) H(10) 2.039 .
H(1) O(1) 2.810 .
H(1) O(3) 3.414 3_656
H(1) N(1) 2.892 .
H(1) C(1) 2.021 .
H(1) C(9) 3.269 .
H(1) C(10) 3.542 1_554
H(1) C(11) 3.307 1_554
H(1) H(2) 1.551 .
H(1) H(3) 1.551 .
H(1) H(7) 3.058 1_554
H(1) H(8) 2.543 1_554
H(1) H(9) 3.574 2_457
H(1) H(10) 3.061 2_456
H(2) O(1) 3.080 .
H(2) O(1) 3.090 4_555
H(2) N(1) 2.536 .
H(2) C(1) 2.011 .
H(2) C(9) 2.508 .
H(2) C(10) 2.696 .
H(2) C(12) 3.324 2_457
H(2) C(14) 3.352 .
H(2) H(1) 1.551 .
H(2) H(3) 1.551 .
H(2) H(5) 3.131 3_656
H(2) H(7) 2.715 .
H(2) H(9) 2.750 2_457
H(2) H(10) 3.302 2_457
H(3) O(1) 2.507 .
H(3) O(1) 3.151 4_555
H(3) N(1) 3.193 .
H(3) C(1) 2.010 .
H(3) C(8) 3.488 4_554
H(3) C(12) 3.539 2_457
H(3) H(1) 1.551 .
H(3) H(2) 1.551 .
H(3) H(6) 2.953 4_554
H(3) H(7) 3.024 4_554
H(3) H(9) 2.673 2_457
H(4) O(2) 2.590 .
H(4) O(3) 2.507 1_554
H(4) C(3) 3.392 .
H(4) C(3) 3.594 4_654
H(4) C(4) 2.108 .
H(4) C(6) 1.971 .
H(4) C(7) 3.460 1_554
H(4) C(7) 3.291 .
H(4) C(7) 3.574 4_654
H(4) C(8) 3.354 4_654
H(4) C(11) 3.335 3_646
H(4) C(12) 3.284 3_646
H(4) C(13) 3.532 4_654
H(4) C(14) 3.225 4_654
H(4) H(5) 2.248 .
H(4) H(6) 3.347 1_554
H(4) H(6) 3.565 4_654
H(4) H(8) 3.226 3_646
H(4) H(9) 3.120 3_646
H(4) H(11) 3.155 4_654
H(5) O(2) 3.261 4_655
H(5) O(3) 2.578 .
H(5) C(4) 3.296 .
H(5) C(5) 1.970 .
H(5) C(7) 2.105 .
H(5) C(8) 3.377 .
H(5) C(9) 3.571 4_654
H(5) C(10) 3.551 4_654
H(5) C(11) 3.244 4_654
H(5) C(12) 2.913 4_654
H(5) C(13) 2.943 4_654
H(5) C(14) 3.296 4_654
H(5) H(2) 3.131 3_646
H(5) H(4) 2.248 .
H(5) H(9) 3.238 4_654
H(5) H(10) 3.288 4_654
H(5) H(11) 3.589 4_655
H(6) O(2) 2.531 1_556
H(6) O(3) 2.583 .
H(6) N(1) 2.572 .
H(6) C(3) 1.968 .
H(6) C(4) 3.310 .
H(6) C(4) 3.448 1_556
H(6) C(6) 3.374 .
H(6) C(7) 2.108 .
H(6) C(9) 2.888 .
H(6) C(10) 3.089 .
H(6) H(3) 2.953 4_555
H(6) H(4) 3.347 1_556
H(6) H(4) 3.565 4_655
H(6) H(7) 2.975 .
H(6) H(9) 3.373 3_647
H(7) O(1) 2.558 4_555
H(7) O(2) 3.282 1_556
H(7) N(1) 2.604 .
H(7) C(1) 3.155 .
H(7) C(1) 3.351 4_555
H(7) C(2) 3.349 .
H(7) C(3) 3.536 .
H(7) C(9) 2.024 .
H(7) C(11) 2.046 .
H(7) C(12) 3.257 .
H(7) C(14) 3.251 .
H(7) H(1) 3.058 1_556
H(7) H(2) 2.715 .
H(7) H(3) 3.024 4_555
H(7) H(6) 2.975 .
H(7) H(8) 2.342 .
H(7) H(10) 3.175 2_457
H(8) O(3) 2.811 3_657
H(8) C(2) 3.405 1_556
H(8) C(9) 3.246 .
H(8) C(10) 2.026 .
H(8) C(12) 2.040 .
H(8) C(13) 3.241 .
H(8) H(1) 2.543 1_556
H(8) H(4) 3.226 3_656
H(8) H(7) 2.342 .
H(8) H(9) 2.329 .
H(8) H(10) 3.422 2_457
H(8) H(11) 3.298 1_556
H(9) O(1) 3.130 3_656
H(9) O(2) 3.243 3_656
H(9) C(2) 3.125 2_557
H(9) C(4) 3.093 3_656
H(9) C(5) 3.138 3_656
H(9) C(10) 3.242 .
H(9) C(11) 2.018 .
H(9) C(13) 2.021 .
H(9) C(14) 3.238 .
H(9) H(1) 3.574 2_557
H(9) H(2) 2.750 2_557
H(9) H(3) 2.673 2_557
H(9) H(4) 3.120 3_656
H(9) H(5) 3.238 4_655
H(9) H(6) 3.373 3_657
H(9) H(8) 2.329 .
H(9) H(10) 2.285 .
H(10) O(1) 2.697 3_656
H(10) C(3) 3.551 3_656
H(10) C(9) 3.251 .
H(10) C(10) 3.567 2_557
H(10) C(11) 3.220 .
H(10) C(12) 1.986 .
H(10) C(14) 2.039 .
H(10) H(1) 3.061 2_556
H(10) H(2) 3.302 2_557
H(10) H(5) 3.288 4_655
H(10) H(7) 3.175 2_557
H(10) H(8) 3.422 2_557
H(10) H(9) 2.285 .
H(10) H(11) 2.347 .
H(11) O(2) 3.230 .
H(11) O(3) 2.644 4_654
H(11) N(1) 2.613 .
H(11) C(1) 3.558 .
H(11) C(3) 3.100 .
H(11) C(4) 3.389 .
H(11) C(7) 3.584 4_654
H(11) C(9) 2.039 .
H(11) C(10) 3.260 .
H(11) C(12) 3.231 .
H(11) C(13) 2.022 .
H(11) H(4) 3.155 4_655
H(11) H(5) 3.589 4_654
H(11) H(8) 3.298 1_554
H(11) H(10) 2.347 .

loop_
_geom_torsion_atom_site_label_1
_geom_torsion_atom_site_label_2
_geom_torsion_atom_site_label_3
_geom_torsion_atom_site_label_4
_geom_torsion
C(1) N(1) C(3) C(4) 64.3(5)
C(1) N(1) C(3) C(8) -122.7(4)
C(3) N(1) C(1) O(1) 8.0(6)
C(3) N(1) C(1) C(2) -170.9(3)
C(1) N(1) C(9) C(10) 74.2(5)
C(1) N(1) C(9) C(14) -108.1(5)
C(9) N(1) C(1) O(1) -171.8(4)
C(9) N(1) C(1) C(2) 9.3(6)
C(3) N(1) C(9) C(10) -105.6(4)
C(3) N(1) C(9) C(14) 72.1(5)
C(9) N(1) C(3) C(4) -115.8(4)
C(9) N(1) C(3) C(8) 57.1(5)
N(1) C(3) C(4) O(2) 2.1(6)
N(1) C(3) C(4) C(5) 179.6(3)
N(1) C(3) C(8) C(7) -178.4(4)
C(4) C(3) C(8) C(7) -5.7(7)
C(8) C(3) C(4) O(2) -171.0(4)
C(8) C(3) C(4) C(5) 6.6(6)
O(2) C(4) C(5) C(6) 171.7(5)
C(3) C(4) C(5) C(6) -5.9(7)
C(4) C(5) C(6) C(7) 4.4(7)
C(5) C(6) C(7) O(3) 174.9(5)
C(5) C(6) C(7) C(8) -3.1(7)
O(3) C(7) C(8) C(3) -174.2(4)
C(6) C(7) C(8) C(3) 3.9(7)
N(1) C(9) C(10) C(11) 177.7(4)
N(1) C(9) C(14) C(13) -176.6(4)
C(10) C(9) C(14) C(13) 1.1(7)
C(14) C(9) C(10) C(11) -0.0(7)
C(9) C(10) C(11) C(12) -1.1(8)
C(10) C(11) C(12) C(13) 1.2(9)
C(11) C(12) C(13) C(14) -0.1(7)
C(12) C(13) C(14) C(9) -1.1(8)

loop_
_cod_related_entry_id
_cod_related_entry_database
_cod_related_entry_code
1 ChemSpider 30651663
